data_4112916
loop_
_publ_author_name
'Aoife Gorman'
'John Killoran'
'Caroline O'Shea'
'Tony Kenna'
'William M. Gallagher'
'Donal F. O'Shea'

_publ_section_title
;
 In Vitro Demonstration of the Heavy-Atom Effect for Photodynamic Therapy
;
_journal_name_full 'Journal of the American Chemical Society'
_journal_page_first 10619
_journal_page_last 10631
_journal_paper_doi 10.1021/ja047649e
_journal_volume 126
_journal_year 2004
_chemical_formula_sum 'C32 H20 B Br2 F2 N3'
_chemical_formula_weight 655.14
_chemical_name_systematic
; 
 ? 
;
_space_group_IT_number 9
_symmetry_cell_setting monoclinic
_symmetry_space_group_name_Hall 'C -2yc'
_symmetry_space_group_name_H-M 'C 1 c 1'
_atom_sites_solution_hydrogens geom
_atom_sites_solution_primary direct
_atom_sites_solution_secondary difmap
_audit_creation_method SHELXL-97
_cell_angle_alpha 90.00
_cell_angle_beta 110.1100(10)
_cell_angle_gamma 90.00
_cell_formula_units_Z 4
_cell_length_a 19.7763(16)
_cell_length_b 17.0482(14)
_cell_length_c 8.2902(7)
_cell_measurement_temperature 100(2)
_cell_volume 2624.6(4)
_computing_cell_refinement 'Bruker SMART'
_computing_data_collection 'Bruker SMART'
_computing_data_reduction 'Bruker SAINT'
_computing_molecular_graphics 'Bruker SHELXTL'
_computing_publication_material 'Bruker SHELXTL'
_computing_structure_refinement 'SHELXL-97 (Sheldrick, 1997)'
_computing_structure_solution 'SHELXS-97 (Sheldrick, 1990)'
_diffrn_ambient_temperature 100(2)
_diffrn_measured_fraction_theta_full 0.940
_diffrn_measured_fraction_theta_max 0.940
_diffrn_measurement_device_type 'CCD area detector'
_diffrn_measurement_method 'phi and omega scans'
_diffrn_radiation_monochromator graphite
_diffrn_radiation_source 'fine-focus sealed tube'
_diffrn_radiation_type MoK\a
_diffrn_radiation_wavelength 0.71073
_diffrn_reflns_av_R_equivalents 0.0369
_diffrn_reflns_av_sigmaI/netI 0.0299
_diffrn_reflns_limit_h_max 25
_diffrn_reflns_limit_h_min -26
_diffrn_reflns_limit_k_max 22
_diffrn_reflns_limit_k_min -22
_diffrn_reflns_limit_l_max 11
_diffrn_reflns_limit_l_min -11
_diffrn_reflns_number 22168
_diffrn_reflns_theta_full 28.61
_diffrn_reflns_theta_max 28.61
_diffrn_reflns_theta_min 2.19
_exptl_absorpt_coefficient_mu 3.132
_exptl_absorpt_correction_T_max 0.7447
_exptl_absorpt_correction_T_min 0.4534
_exptl_absorpt_correction_type numerical
_exptl_absorpt_process_details SADABS
_exptl_crystal_colour brown
_exptl_crystal_density_diffrn 1.658
_exptl_crystal_density_meas 0
_exptl_crystal_description rod
_exptl_crystal_F_000 1304
_exptl_crystal_size_max 0.30
_exptl_crystal_size_mid 0.20
_exptl_crystal_size_min 0.10
_refine_diff_density_max 0.661
_refine_diff_density_min -0.286
_refine_diff_density_rms 0.078
_refine_ls_abs_structure_details 'Flack H D (1983), Acta Cryst. A39, 876-881'
_refine_ls_abs_structure_Flack 0.524(5)
_refine_ls_extinction_method none
_refine_ls_goodness_of_fit_ref 1.062
_refine_ls_hydrogen_treatment mixed
_refine_ls_matrix_type full
_refine_ls_number_parameters 442
_refine_ls_number_reflns 6193
_refine_ls_number_restraints 2
_refine_ls_restrained_S_all 1.062
_refine_ls_R_factor_all 0.0281
_refine_ls_R_factor_gt 0.0266
_refine_ls_shift/su_max 0.012
_refine_ls_shift/su_mean 0.001
_refine_ls_structure_factor_coef Fsqd
_refine_ls_weighting_details 'calc w=1/[\s^2^(Fo^2^)+(0.0359P)^2^+1.7619P] where P=(Fo^2^+2Fc^2^)/3'
_refine_ls_weighting_scheme calc
_refine_ls_wR_factor_gt 0.0632
_refine_ls_wR_factor_ref 0.0639
_reflns_number_gt 5997
_reflns_number_total 6193
_reflns_threshold_expression >2sigma(I)
_cod_data_source_file ja047649esi20040423_093221.cif
_cod_data_source_block osh09
_cod_database_code 4112916

loop_
_symmetry_equiv_pos_as_xyz
'x, y, z'
'x, -y, z+1/2'
'x+1/2, y+1/2, z'
'x+1/2, -y+1/2, z+1/2'

loop_
_atom_site_label
_atom_site_type_symbol
_atom_site_fract_x
_atom_site_fract_y
_atom_site_fract_z
_atom_site_U_iso_or_equiv
_atom_site_adp_type
_atom_site_occupancy
_atom_site_symmetry_multiplicity
_atom_site_calc_flag
C1 C 0.78506(13) 0.81729(14) 0.2356(3) 0.0132(5) Uani 1 1 d
C2 C 0.85670(14) 0.80857(16) 0.2307(3) 0.0152(5) Uani 1 1 d
C5 C 0.90539(14) 0.87336(15) 0.2330(3) 0.0150(5) Uani 1 1 d
C6 C 0.88022(15) 0.93766(16) 0.1221(3) 0.0185(5) Uani 1 1 d
H6 H 0.8316(15) 0.9400(17) 0.049(3) 0.006(6) Uiso 1 1 d
C7 C 0.92668(17) 0.99730(18) 0.1225(4) 0.0231(6) Uani 1 1 d
H7 H 0.915(2) 1.030(2) 0.078(5) 0.020(10) Uiso 1 1 d
C8 C 0.99800(17) 0.99640(18) 0.2305(4) 0.0256(6) Uani 1 1 d
H8 H 1.0260(19) 1.036(2) 0.240(4) 0.022(9) Uiso 1 1 d
C9 C 1.02280(15) 0.93389(17) 0.3415(4) 0.0213(6) Uani 1 1 d
H9 H 1.0670(16) 0.9309(18) 0.409(4) 0.010(7) Uiso 1 1 d
C10 C 0.97729(14) 0.87149(16) 0.3420(3) 0.0174(5) Uani 1 1 d
H10 H 0.9973(19) 0.8247(19) 0.420(4) 0.020(8) Uiso 1 1 d
C3 C 0.86633(13) 0.72895(15) 0.2232(3) 0.0149(5) Uani 1 1 d
Br1 Br 0.946943(13) 0.678867(14) 0.19866(3) 0.01958(6) Uani 1 1 d
C4 C 0.80239(14) 0.68879(16) 0.2195(3) 0.0136(5) Uani 1 1 d
C11 C 0.79024(14) 0.60361(16) 0.2069(3) 0.0162(5) Uani 1 1 d
C12 C 0.73174(14) 0.57117(17) 0.0768(4) 0.0201(5) Uani 1 1 d
H12 H 0.7090(17) 0.604(2) 0.000(4) 0.015(7) Uiso 1 1 d
C13 C 0.72313(16) 0.49051(18) 0.0634(4) 0.0242(6) Uani 1 1 d
H13 H 0.684(2) 0.472(2) -0.021(5) 0.032(10) Uiso 1 1 d
C14 C 0.77194(17) 0.4420(2) 0.1796(4) 0.0232(6) Uani 1 1 d
H14 H 0.770(2) 0.402(2) 0.194(5) 0.032(11) Uiso 1 1 d
C15 C 0.82996(16) 0.47326(15) 0.3097(4) 0.0212(6) Uani 1 1 d
H15 H 0.861(2) 0.437(2) 0.399(5) 0.038(10) Uiso 1 1 d
C16 C 0.83957(14) 0.55349(16) 0.3220(4) 0.0178(5) Uani 1 1 d
H16 H 0.8757(17) 0.570(2) 0.411(4) 0.025(9) Uiso 1 1 d
N1 N 0.75363(11) 0.74341(13) 0.2261(3) 0.0136(4) Uani 1 1 d
C17 C 0.68907(14) 0.88361(15) 0.2621(3) 0.0130(5) Uani 1 1 d
C18 C 0.64507(14) 0.95098(17) 0.2635(3) 0.0148(5) Uani 1 1 d
C21 C 0.66687(14) 1.03387(15) 0.2593(3) 0.0139(5) Uani 1 1 d
C22 C 0.63782(15) 1.09280(16) 0.3356(3) 0.0189(5) Uani 1 1 d
H22 H 0.6083(15) 1.0809(18) 0.391(4) 0.011(7) Uiso 1 1 d
C23 C 0.65872(17) 1.17136(17) 0.3323(4) 0.0236(6) Uani 1 1 d
H23 H 0.6412(18) 1.204(2) 0.378(4) 0.021(8) Uiso 1 1 d
C24 C 0.70746(16) 1.19092(18) 0.2546(4) 0.0243(6) Uani 1 1 d
H24 H 0.7234(19) 1.234(3) 0.258(5) 0.033(11) Uiso 1 1 d
C25 C 0.73526(16) 1.13314(19) 0.1795(4) 0.0210(6) Uani 1 1 d
H25 H 0.761(2) 1.142(2) 0.143(5) 0.030(11) Uiso 1 1 d
C26 C 0.71584(14) 1.05567(16) 0.1819(3) 0.0172(5) Uani 1 1 d
H26 H 0.7347(18) 1.016(2) 0.132(4) 0.020(8) Uiso 1 1 d
C19 C 0.58141(13) 0.91933(15) 0.2679(3) 0.0144(5) Uani 1 1 d
Br2 Br 0.499443(14) 0.972440(15) 0.27296(3) 0.02211(7) Uani 1 1 d
C20 C 0.58617(13) 0.83616(15) 0.2727(3) 0.0143(5) Uani 1 1 d
C27 C 0.53159(13) 0.78065(15) 0.2848(3) 0.0138(5) Uani 1 1 d
C28 C 0.54742(14) 0.72324(16) 0.4124(3) 0.0181(5) Uani 1 1 d
H28 H 0.5939(18) 0.715(2) 0.478(4) 0.017(7) Uiso 1 1 d
C29 C 0.49387(16) 0.67439(17) 0.4257(4) 0.0217(5) Uani 1 1 d
H29 H 0.5004(18) 0.636(2) 0.507(4) 0.020(8) Uiso 1 1 d
C30 C 0.42392(15) 0.68237(17) 0.3126(4) 0.0222(6) Uani 1 1 d
H30 H 0.3910(19) 0.651(2) 0.325(4) 0.028(9) Uiso 1 1 d
C31 C 0.40734(15) 0.73882(18) 0.1851(4) 0.0227(6) Uani 1 1 d
H31 H 0.3619(19) 0.747(2) 0.109(4) 0.023(8) Uiso 1 1 d
C32 C 0.46068(14) 0.78777(15) 0.1717(3) 0.0154(5) Uani 1 1 d
H32 H 0.4524(15) 0.8211(17) 0.082(4) 0.009(7) Uiso 1 1 d
N2 N 0.65171(11) 0.81504(12) 0.2680(3) 0.0134(4) Uani 1 1 d
N3 N 0.75459(11) 0.88422(13) 0.2535(3) 0.0136(4) Uani 1 1 d
B B 0.68144(16) 0.73056(17) 0.2613(4) 0.0156(5) Uani 1 1 d
F1 F 0.69724(10) 0.69274(10) 0.4160(2) 0.0282(4) Uani 1 1 d
F2 F 0.63190(9) 0.68931(10) 0.1303(2) 0.0266(4) Uani 1 1 d

loop_
_atom_site_aniso_label
_atom_site_aniso_U_11
_atom_site_aniso_U_22
_atom_site_aniso_U_33
_atom_site_aniso_U_23
_atom_site_aniso_U_13
_atom_site_aniso_U_12
C1 0.0115(11) 0.0104(12) 0.0168(11) 0.0011(9) 0.0038(9) -0.0002(9)
C2 0.0121(11) 0.0187(13) 0.0151(11) -0.0005(10) 0.0050(9) 0.0014(10)
C5 0.0153(11) 0.0119(12) 0.0203(12) -0.0027(9) 0.0091(10) 0.0011(9)
C6 0.0181(13) 0.0179(13) 0.0198(12) -0.0025(10) 0.0070(10) -0.0001(10)
C7 0.0301(15) 0.0123(14) 0.0303(15) 0.0034(12) 0.0148(12) 0.0015(12)
C8 0.0253(14) 0.0190(14) 0.0400(18) -0.0073(12) 0.0207(14) -0.0107(12)
C9 0.0148(13) 0.0217(15) 0.0276(14) -0.0056(11) 0.0073(11) -0.0022(11)
C10 0.0151(12) 0.0156(13) 0.0222(13) -0.0040(10) 0.0071(10) -0.0007(10)
C3 0.0112(11) 0.0132(13) 0.0216(12) -0.0010(10) 0.0072(9) 0.0020(10)
Br1 0.01491(11) 0.01387(12) 0.03328(14) -0.00161(11) 0.01256(10) 0.00183(10)
C4 0.0121(12) 0.0136(12) 0.0145(12) -0.0012(9) 0.0038(9) 0.0023(9)
C11 0.0140(11) 0.0138(13) 0.0250(13) 0.0005(10) 0.0119(10) 0.0010(9)
C12 0.0149(12) 0.0203(14) 0.0253(14) -0.0037(11) 0.0072(10) 0.0022(11)
C13 0.0180(13) 0.0226(15) 0.0311(15) -0.0093(12) 0.0073(11) -0.0049(11)
C14 0.0242(15) 0.0141(15) 0.0362(17) -0.0019(13) 0.0165(13) -0.0034(11)
C15 0.0220(14) 0.0137(14) 0.0292(14) 0.0034(11) 0.0106(11) 0.0029(10)
C16 0.0140(12) 0.0148(13) 0.0231(13) -0.0013(10) 0.0046(10) -0.0013(10)
N1 0.0112(10) 0.0103(10) 0.0190(10) -0.0001(8) 0.0049(8) -0.0006(8)
C17 0.0116(11) 0.0126(12) 0.0142(11) 0.0001(9) 0.0037(9) -0.0011(9)
C18 0.0133(12) 0.0136(13) 0.0155(12) 0.0019(10) 0.0026(10) 0.0005(10)
C21 0.0105(11) 0.0114(13) 0.0159(11) 0.0003(9) -0.0004(9) 0.0020(9)
C22 0.0216(13) 0.0156(13) 0.0191(12) 0.0020(10) 0.0065(10) 0.0025(10)
C23 0.0311(16) 0.0156(14) 0.0205(13) -0.0044(11) 0.0042(11) 0.0046(11)
C24 0.0267(16) 0.0135(15) 0.0244(14) 0.0014(11) -0.0017(12) -0.0096(11)
C25 0.0156(13) 0.0226(15) 0.0227(13) 0.0030(11) 0.0038(11) -0.0047(11)
C26 0.0141(11) 0.0175(13) 0.0183(12) 0.0019(10) 0.0035(9) 0.0035(9)
C19 0.0117(11) 0.0158(12) 0.0160(11) 0.0007(9) 0.0054(9) 0.0052(10)
Br2 0.01439(11) 0.01575(12) 0.03768(15) -0.00354(11) 0.01087(10) 0.00347(10)
C20 0.0114(11) 0.0143(12) 0.0153(11) 0.0009(9) 0.0024(9) 0.0015(9)
C27 0.0123(11) 0.0124(12) 0.0196(12) -0.0037(10) 0.0091(9) -0.0004(9)
C28 0.0137(12) 0.0189(13) 0.0215(12) 0.0001(10) 0.0059(10) 0.0018(10)
C29 0.0234(13) 0.0200(14) 0.0223(13) 0.0037(11) 0.0085(11) -0.0006(10)
C30 0.0186(13) 0.0221(15) 0.0288(14) -0.0010(11) 0.0120(11) -0.0062(11)
C31 0.0152(13) 0.0262(15) 0.0249(14) 0.0013(11) 0.0044(11) -0.0009(11)
C32 0.0169(12) 0.0125(12) 0.0178(12) 0.0018(10) 0.0070(9) -0.0013(10)
N2 0.0103(10) 0.0116(11) 0.0181(10) 0.0025(8) 0.0045(8) 0.0010(7)
N3 0.0108(9) 0.0117(10) 0.0159(10) 0.0008(8) 0.0016(8) 0.0004(8)
B 0.0139(13) 0.0087(13) 0.0256(14) -0.0017(11) 0.0086(11) 0.0019(10)
F1 0.0299(9) 0.0221(9) 0.0406(10) 0.0162(7) 0.0223(8) 0.0128(7)
F2 0.0140(8) 0.0187(9) 0.0478(11) -0.0143(7) 0.0114(7) -0.0055(6)

loop_
_atom_type_symbol
_atom_type_description
_atom_type_scat_dispersion_real
_atom_type_scat_dispersion_imag
_atom_type_scat_source
C C 0.0033 0.0016 'International Tables Vol C Tables 4.2.6.8 and 6.1.1.4'
H H 0.0000 0.0000 'International Tables Vol C Tables 4.2.6.8 and 6.1.1.4'
B B 0.0013 0.0007 'International Tables Vol C Tables 4.2.6.8 and 6.1.1.4'
N N 0.0061 0.0033 'International Tables Vol C Tables 4.2.6.8 and 6.1.1.4'
F F 0.0171 0.0103 'International Tables Vol C Tables 4.2.6.8 and 6.1.1.4'
Br Br -0.2901 2.4595 'International Tables Vol C Tables 4.2.6.8 and 6.1.1.4'

loop_
_geom_angle_atom_site_label_1
_geom_angle_atom_site_label_2
_geom_angle_atom_site_label_3
_geom_angle
N3 C1 N1 125.0(2)
N3 C1 C2 125.7(2)
N1 C1 C2 109.2(2)
C3 C2 C1 104.8(2)
C3 C2 C5 130.3(2)
C1 C2 C5 124.9(2)
C10 C5 C6 119.5(2)
C10 C5 C2 120.7(2)
C6 C5 C2 119.8(2)
C7 C6 C5 119.4(3)
C7 C6 H6 120.3(18)
C5 C6 H6 120.3(18)
C6 C7 C8 121.7(3)
C6 C7 H7 121(3)
C8 C7 H7 117(3)
C9 C8 C7 119.2(3)
C9 C8 H8 118(2)
C7 C8 H8 122(2)
C8 C9 C10 120.6(3)
C8 C9 H9 122(2)
C10 C9 H9 118(2)
C9 C10 C5 119.6(3)
C9 C10 H10 119.3(19)
C5 C10 H10 121.1(19)
C2 C3 C4 109.8(2)
C2 C3 Br1 126.07(19)
C4 C3 Br1 123.8(2)
N1 C4 C3 107.9(2)
N1 C4 C11 125.5(2)
C3 C4 C11 126.6(2)
C12 C11 C16 118.9(3)
C12 C11 C4 121.2(2)
C16 C11 C4 119.8(2)
C13 C12 C11 120.1(3)
C13 C12 H12 125(2)
C11 C12 H12 114(2)
C14 C13 C12 120.1(3)
C14 C13 H13 122(2)
C12 C13 H13 118(2)
C13 C14 C15 120.5(3)
C13 C14 H14 130(3)
C15 C14 H14 109(3)
C16 C15 C14 119.7(3)
C16 C15 H15 121(2)
C14 C15 H15 119(2)
C15 C16 C11 120.6(3)
C15 C16 H16 116(2)
C11 C16 H16 123(2)
C4 N1 C1 108.3(2)
C4 N1 B 128.2(2)
C1 N1 B 122.2(2)
N3 C17 N2 123.4(2)
N3 C17 C18 126.8(2)
N2 C17 C18 109.8(2)
C19 C18 C17 104.3(2)
C19 C18 C21 130.4(3)
C17 C18 C21 125.3(2)
C26 C21 C22 118.3(2)
C26 C21 C18 121.5(2)
C22 C21 C18 120.2(2)
C23 C22 C21 120.2(3)
C23 C22 H22 119(2)
C21 C22 H22 121(2)
C24 C23 C22 120.0(3)
C24 C23 H23 122(3)
C22 C23 H23 118(3)
C23 C24 C25 119.5(3)
C23 C24 H24 123(3)
C25 C24 H24 117(3)
C24 C25 C26 121.5(3)
C24 C25 H25 121(3)
C26 C25 H25 117(3)
C25 C26 C21 120.5(3)
C25 C26 H26 122(2)
C21 C26 H26 117(2)
C18 C19 C20 109.8(2)
C18 C19 Br2 128.0(2)
C20 C19 Br2 122.15(19)
N2 C20 C19 108.6(2)
N2 C20 C27 124.3(2)
C19 C20 C27 127.1(2)
C28 C27 C32 118.7(2)
C28 C27 C20 121.8(2)
C32 C27 C20 119.4(2)
C29 C28 C27 120.4(2)
C29 C28 H28 121(2)
C27 C28 H28 118(2)
C28 C29 C30 120.1(3)
C28 C29 H29 125(2)
C30 C29 H29 115(2)
C31 C30 C29 120.3(3)
C31 C30 H30 121(2)
C29 C30 H30 118(2)
C32 C31 C30 119.7(3)
C32 C31 H31 117(2)
C30 C31 H31 123(2)
C31 C32 C27 120.8(2)
C31 C32 H32 121.2(18)
C27 C32 H32 117.5(18)
C20 N2 C17 107.5(2)
C20 N2 B 128.2(2)
C17 N2 B 124.2(2)
C17 N3 C1 119.5(2)
F1 B F2 111.6(2)
F1 B N2 111.5(2)
F2 B N2 108.9(2)
F1 B N1 108.1(2)
F2 B N1 111.7(2)
N2 B N1 104.8(2)

loop_
_geom_bond_atom_site_label_1
_geom_bond_atom_site_label_2
_geom_bond_distance
C1 N3 1.322(3)
C1 N1 1.395(3)
C1 C2 1.439(3)
C2 C3 1.375(4)
C2 C5 1.461(4)
C5 C10 1.399(4)
C5 C6 1.407(4)
C6 C7 1.369(4)
C6 H6 0.94(3)
C7 C8 1.387(5)
C7 H7 0.66(4)
C8 C9 1.383(4)
C8 H8 0.86(3)
C9 C10 1.394(4)
C9 H9 0.86(3)
C10 H10 1.02(3)
C3 C4 1.429(4)
C3 Br1 1.880(2)
C4 N1 1.355(3)
C4 C11 1.470(4)
C11 C12 1.396(4)
C11 C16 1.397(4)
C12 C13 1.386(4)
C12 H12 0.85(3)
C13 C14 1.380(5)
C13 H13 0.90(4)
C14 C15 1.383(4)
C14 H14 0.69(4)
C15 C16 1.380(4)
C15 H15 0.99(4)
C16 H16 0.88(3)
N1 B 1.568(4)
C17 N3 1.322(3)
C17 N2 1.393(3)
C17 C18 1.443(4)
C18 C19 1.382(4)
C18 C21 1.481(4)
C21 C26 1.384(4)
C21 C22 1.411(4)
C22 C23 1.405(4)
C22 H22 0.88(3)
C23 C24 1.372(5)
C23 H23 0.81(4)
C24 C25 1.377(5)
C24 H24 0.80(4)
C25 C26 1.377(4)
C25 H25 0.70(4)
C26 H26 0.94(3)
C19 C20 1.421(4)
C19 Br2 1.870(2)
C20 N2 1.359(3)
C20 C27 1.464(3)
C27 C28 1.396(4)
C27 C32 1.399(4)
C28 C29 1.381(4)
C28 H28 0.90(3)
C29 C30 1.386(4)
C29 H29 0.92(4)
C30 C31 1.383(4)
C30 H30 0.87(4)
C31 C32 1.379(4)
C31 H31 0.91(3)
C32 H32 0.91(3)
N2 B 1.564(3)
B F1 1.372(4)
B F2 1.379(3)

loop_
_geom_torsion_atom_site_label_1
_geom_torsion_atom_site_label_2
_geom_torsion_atom_site_label_3
_geom_torsion_atom_site_label_4
_geom_torsion
N3 C1 C2 C3 175.7(2)
N1 C1 C2 C3 -1.7(3)
N3 C1 C2 C5 -4.4(4)
N1 C1 C2 C5 178.2(2)
C3 C2 C5 C10 -46.8(4)
C1 C2 C5 C10 133.4(3)
C3 C2 C5 C6 131.9(3)
C1 C2 C5 C6 -48.0(4)
C10 C5 C6 C7 0.1(4)
C2 C5 C6 C7 -178.6(2)
C5 C6 C7 C8 -0.5(4)
C6 C7 C8 C9 -0.4(4)
C7 C8 C9 C10 1.6(4)
C8 C9 C10 C5 -2.0(4)
C6 C5 C10 C9 1.1(4)
C2 C5 C10 C9 179.8(2)
C1 C2 C3 C4 1.3(3)
C5 C2 C3 C4 -178.5(3)
C1 C2 C3 Br1 175.47(19)
C5 C2 C3 Br1 -4.4(4)
C2 C3 C4 N1 -0.5(3)
Br1 C3 C4 N1 -174.82(18)
C2 C3 C4 C11 178.2(3)
Br1 C3 C4 C11 3.9(4)
N1 C4 C11 C12 54.0(4)
C3 C4 C11 C12 -124.6(3)
N1 C4 C11 C16 -128.9(3)
C3 C4 C11 C16 52.5(4)
C16 C11 C12 C13 0.2(4)
C4 C11 C12 C13 177.3(3)
C11 C12 C13 C14 0.6(4)
C12 C13 C14 C15 -0.3(5)
C13 C14 C15 C16 -0.9(4)
C14 C15 C16 C11 1.7(4)
C12 C11 C16 C15 -1.3(4)
C4 C11 C16 C15 -178.5(2)
C3 C4 N1 C1 -0.6(3)
C11 C4 N1 C1 -179.3(2)
C3 C4 N1 B -167.0(2)
C11 C4 N1 B 14.3(4)
N3 C1 N1 C4 -176.0(2)
C2 C1 N1 C4 1.4(3)
N3 C1 N1 B -8.6(4)
C2 C1 N1 B 168.8(2)
N3 C17 C18 C19 178.1(2)
N2 C17 C18 C19 -0.8(3)
N3 C17 C18 C21 -1.5(4)
N2 C17 C18 C21 179.7(2)
C19 C18 C21 C26 -151.0(3)
C17 C18 C21 C26 28.5(4)
C19 C18 C21 C22 29.2(4)
C17 C18 C21 C22 -151.4(3)
C26 C21 C22 C23 -0.1(4)
C18 C21 C22 C23 179.7(2)
C21 C22 C23 C24 0.0(4)
C22 C23 C24 C25 0.4(4)
C23 C24 C25 C26 -0.7(4)
C24 C25 C26 C21 0.6(4)
C22 C21 C26 C25 -0.2(4)
C18 C21 C26 C25 179.9(2)
C17 C18 C19 C20 1.2(3)
C21 C18 C19 C20 -179.3(3)
C17 C18 C19 Br2 179.64(19)
C21 C18 C19 Br2 -0.8(4)
C18 C19 C20 N2 -1.2(3)
Br2 C19 C20 N2 -179.77(17)
C18 C19 C20 C27 177.5(2)
Br2 C19 C20 C27 -1.1(4)
N2 C20 C27 C28 52.4(4)
C19 C20 C27 C28 -126.1(3)
N2 C20 C27 C32 -131.2(3)
C19 C20 C27 C32 50.3(4)
C32 C27 C28 C29 0.2(4)
C20 C27 C28 C29 176.7(2)
C27 C28 C29 C30 -0.3(4)
C28 C29 C30 C31 0.4(4)
C29 C30 C31 C32 -0.5(4)
C30 C31 C32 C27 0.5(4)
C28 C27 C32 C31 -0.4(4)
C20 C27 C32 C31 -176.9(2)
C19 C20 N2 C17 0.7(3)
C27 C20 N2 C17 -178.1(2)
C19 C20 N2 B -176.7(2)
C27 C20 N2 B 4.6(4)
N3 C17 N2 C20 -178.8(2)
C18 C17 N2 C20 0.1(3)
N3 C17 N2 B -1.3(4)
C18 C17 N2 B 177.5(2)
N2 C17 N3 C1 5.7(4)
C18 C17 N3 C1 -173.0(2)
N1 C1 N3 C17 -0.6(4)
C2 C1 N3 C17 -177.6(2)
C20 N2 B F1 -72.7(3)
C17 N2 B F1 110.4(3)
C20 N2 B F2 50.9(4)
C17 N2 B F2 -126.0(2)
C20 N2 B N1 170.6(2)
C17 N2 B N1 -6.4(3)
C4 N1 B F1 56.4(3)
C1 N1 B F1 -108.3(3)
C4 N1 B F2 -66.8(3)
C1 N1 B F2 128.5(2)
C4 N1 B N2 175.5(2)
C1 N1 B N2 10.8(3)
